data_4325832
loop_
_publ_author_name
'Brandon Djukic'
'Takele Seda'
'Serge I. Gorelsky'
'Alan J. Lough'
'Martin T. Lemaire'

_publ_section_title
;
 \p-Extended and Six-Coordinate Iron(II) Complexes: Structures, Magnetic
 Properties, and the Electrochemical Synthesis of a Conducting Iron(II)
 Metallopolymer
;
_journal_name_full 'Inorganic Chemistry'
_journal_page_first 7334
_journal_page_last 7343
_journal_paper_doi 10.1021/ic2010503
_journal_volume 50
_journal_year 2011
_chemical_formula_moiety 'C50 H36 Fe N6 S2, 0.5(C H2 Cl2)'
_chemical_formula_sum 'C50.5 H37 Cl Fe N6 S2'
_chemical_formula_weight 883.28
_chemical_name_systematic
; 
 ? 
;
_space_group_IT_number 14
_symmetry_cell_setting monoclinic
_symmetry_space_group_name_Hall '-P 2yn'
_symmetry_space_group_name_H-M 'P 1 21/n 1'
_atom_sites_solution_hydrogens geom
_atom_sites_solution_primary direct
_atom_sites_solution_secondary difmap
_audit_creation_method SHELXL-97
_cell_angle_alpha 90.00
_cell_angle_beta 105.551(3)
_cell_angle_gamma 90.00
_cell_formula_units_Z 4
_cell_length_a 17.3899(11)
_cell_length_b 9.6294(6)
_cell_length_c 26.6152(17)
_cell_measurement_reflns_used 29494
_cell_measurement_temperature 150(1)
_cell_measurement_theta_max 25.0
_cell_measurement_theta_min 2.7
_cell_volume 4293.7(5)
_computing_cell_refinement 'Denzo-SMN (Otwinowski & Minor, 1997)'
_computing_data_collection 'Collect (Nonius B.V., 1997-2002)'
_computing_data_reduction Denzo-SMN
_computing_molecular_graphics 'PLATON (Spek, 2003)'
_computing_publication_material 'SHELXTL V6.1'
_computing_structure_refinement 'SHELXTL V6.1 (Sheldrick, 2008)'
_computing_structure_solution 'SIR-92 (Altomare et al., 1994)'
_diffrn_ambient_temperature 150(1)
_diffrn_detector_area_resol_mean 9
_diffrn_measured_fraction_theta_full 0.982
_diffrn_measured_fraction_theta_max 0.982
_diffrn_measurement_device_type 'Nonius KappaCCD'
_diffrn_measurement_method '\f scans and \w scans with \k offsets'
_diffrn_radiation_monochromator graphite
_diffrn_radiation_source 'fine-focus sealed tube'
_diffrn_radiation_type MoK\a
_diffrn_radiation_wavelength 0.71073
_diffrn_reflns_av_R_equivalents 0.1196
_diffrn_reflns_av_sigmaI/netI 0.1118
_diffrn_reflns_limit_h_max 20
_diffrn_reflns_limit_h_min -20
_diffrn_reflns_limit_k_max 11
_diffrn_reflns_limit_k_min -11
_diffrn_reflns_limit_l_max 31
_diffrn_reflns_limit_l_min -28
_diffrn_reflns_number 29494
_diffrn_reflns_theta_full 25.00
_diffrn_reflns_theta_max 25.00
_diffrn_reflns_theta_min 2.65
_diffrn_standards_number 0
_exptl_absorpt_coefficient_mu 0.555
_exptl_absorpt_correction_T_max 1.048
_exptl_absorpt_correction_T_min 0.362
_exptl_absorpt_correction_type multi-scan
_exptl_absorpt_process_details
; 
multi-scan from symmetry-related measurements 
 Sortav (Blessing 1995) 
;
_exptl_crystal_colour blue
_exptl_crystal_density_diffrn 1.366
_exptl_crystal_description needle
_exptl_crystal_F_000 1828
_exptl_crystal_size_max 0.60
_exptl_crystal_size_mid 0.20
_exptl_crystal_size_min 0.08
_refine_diff_density_max 0.381
_refine_diff_density_min -0.527
_refine_diff_density_rms 0.070
_refine_ls_extinction_method none
_refine_ls_goodness_of_fit_ref 1.123
_refine_ls_hydrogen_treatment constr
_refine_ls_matrix_type full
_refine_ls_number_parameters 564
_refine_ls_number_reflns 7436
_refine_ls_number_restraints 7
_refine_ls_restrained_S_all 1.123
_refine_ls_R_factor_all 0.1846
_refine_ls_R_factor_gt 0.0923
_refine_ls_shift/su_max 0.001
_refine_ls_shift/su_mean 0.000
_refine_ls_structure_factor_coef Fsqd
_refine_ls_weighting_details 'calc w=1/[\s^2^(Fo^2^)+(0.0700P)^2^+9.4468P] where P=(Fo^2^+2Fc^2^)/3'
_refine_ls_weighting_scheme calc
_refine_ls_wR_factor_gt 0.2001
_refine_ls_wR_factor_ref 0.2482
_reflns_number_gt 3790
_reflns_number_total 7436
_reflns_threshold_expression I>2\s(I)
_cod_data_source_file ic2010503_si_004.cif
_cod_data_source_block k09136
_cod_original_sg_symbol_H-M 'P 21/n'
_cod_original_formula_sum 'C50.50 H37 Cl Fe N6 S2'
_cod_database_code 4325832

loop_
_symmetry_equiv_pos_as_xyz
'x, y, z'
'-x+1/2, y+1/2, -z+1/2'
'-x, -y, -z'
'x-1/2, -y-1/2, z-1/2'

loop_
_atom_site_label
_atom_site_type_symbol
_atom_site_fract_x
_atom_site_fract_y
_atom_site_fract_z
_atom_site_U_iso_or_equiv
_atom_site_adp_type
_atom_site_occupancy
_atom_site_symmetry_multiplicity
_atom_site_calc_flag
_atom_site_refinement_flags
_atom_site_disorder_assembly
_atom_site_disorder_group
Fe1 Fe 0.43279(6) 0.24567(12) 0.17185(4) 0.0713(4) Uani 1 1 d . . .
S1 S 0.17128(12) 0.0508(2) 0.12262(9) 0.0809(7) Uani 1 1 d . . .
S2 S 0.5751(3) -0.1309(6) 0.1227(4) 0.094(2) Uani 0.61(2) 1 d PD A 1
S2A S 0.5634(7) -0.1010(12) 0.1013(6) 0.089(4) Uiso 0.39(2) 1 d PD A 2
N1 N 0.4217(3) 0.3427(6) 0.1016(2) 0.0622(16) Uani 1 1 d . . .
N2 N 0.5317(3) 0.3792(6) 0.1893(2) 0.0604(16) Uani 1 1 d . . .
N3 N 0.4270(3) 0.1779(6) 0.2445(2) 0.0564(15) Uani 1 1 d . . .
N4 N 0.3664(3) 0.4037(5) 0.1966(2) 0.0467(13) Uani 1 1 d . . .
N5 N 0.3275(4) 0.1471(7) 0.1427(3) 0.0756(19) Uani 1 1 d . . .
N6 N 0.4983(5) 0.0866(10) 0.1593(3) 0.093(3) Uani 1 1 d . A .
C1 C 0.3684(4) 0.3158(9) 0.0555(3) 0.070(2) Uani 1 1 d . . .
H1A H 0.3353 0.2361 0.0527 0.084 Uiso 1 1 calc R . .
C2 C 0.3600(5) 0.3992(10) 0.0126(3) 0.078(2) Uani 1 1 d . . .
H2A H 0.3225 0.3753 -0.0194 0.093 Uiso 1 1 calc R . .
C3 C 0.4052(5) 0.5161(9) 0.0155(3) 0.073(2) Uani 1 1 d . . .
H3A H 0.3980 0.5767 -0.0135 0.088 Uiso 1 1 calc R . .
C4 C 0.4625(4) 0.5447(8) 0.0626(3) 0.066(2) Uani 1 1 d . . .
H4A H 0.4956 0.6245 0.0660 0.079 Uiso 1 1 calc R . .
C5 C 0.4697(4) 0.4537(7) 0.1039(3) 0.0538(17) Uani 1 1 d . . .
C6 C 0.5312(4) 0.4667(7) 0.1529(3) 0.0574(18) Uani 1 1 d . . .
H6A H 0.5701 0.5383 0.1579 0.069 Uiso 1 1 calc R . .
C7 C 0.5988(4) 0.3844(7) 0.2354(3) 0.062(2) Uani 1 1 d . . .
C8 C 0.6776(4) 0.3967(7) 0.2319(3) 0.0623(19) Uani 1 1 d . . .
C9 C 0.7021(4) 0.3951(8) 0.1826(3) 0.0582(19) Uani 1 1 d . . .
C10 C 0.7487(4) 0.5025(8) 0.1705(3) 0.072(2) Uani 1 1 d . . .
H10A H 0.7620 0.5801 0.1932 0.086 Uiso 1 1 calc R . .
C11 C 0.7756(5) 0.4976(9) 0.1264(4) 0.075(2) Uani 1 1 d . . .
H11A H 0.8076 0.5705 0.1188 0.090 Uiso 1 1 calc R . .
C12 C 0.7554(5) 0.3853(10) 0.0935(3) 0.077(2) Uani 1 1 d . . .
H12A H 0.7739 0.3803 0.0630 0.092 Uiso 1 1 calc R . .
C13 C 0.7089(5) 0.2806(9) 0.1043(3) 0.077(2) Uani 1 1 d . . .
H13A H 0.6950 0.2044 0.0810 0.093 Uiso 1 1 calc R . .
C14 C 0.6825(4) 0.2842(8) 0.1478(3) 0.064(2) Uani 1 1 d . . .
H14A H 0.6504 0.2106 0.1546 0.076 Uiso 1 1 calc R . .
C15 C 0.7363(5) 0.4080(8) 0.2795(3) 0.079(2) Uani 1 1 d . . .
H15A H 0.7902 0.4204 0.2788 0.095 Uiso 1 1 calc R . .
C16 C 0.7193(5) 0.4020(8) 0.3274(3) 0.073(2) Uani 1 1 d . . .
H16A H 0.7614 0.4102 0.3585 0.088 Uiso 1 1 calc R . .
C17 C 0.6420(4) 0.3840(7) 0.3303(3) 0.0600(19) Uani 1 1 d . . .
C18 C 0.5821(4) 0.3757(7) 0.2831(3) 0.0603(19) Uani 1 1 d . . .
H18A H 0.5283 0.3638 0.2840 0.072 Uiso 1 1 calc R . .
C19 C 0.6231(4) 0.3772(7) 0.3818(3) 0.065(2) Uani 1 1 d . . .
C20 C 0.6827(5) 0.3933(8) 0.4287(3) 0.071(2) Uani 1 1 d . . .
H20A H 0.7363 0.4079 0.4277 0.085 Uiso 1 1 calc R . .
C21 C 0.6653(5) 0.3885(8) 0.4762(3) 0.075(2) Uani 1 1 d . . .
H21A H 0.7072 0.3978 0.5073 0.090 Uiso 1 1 calc R . .
C22 C 0.5885(5) 0.3704(8) 0.4794(3) 0.080(2) Uani 1 1 d . . .
H22A H 0.5771 0.3693 0.5124 0.097 Uiso 1 1 calc R . .
C23 C 0.5270(5) 0.3537(8) 0.4334(4) 0.077(2) Uani 1 1 d . . .
H23A H 0.4734 0.3404 0.4348 0.092 Uiso 1 1 calc R . .
C24 C 0.5452(5) 0.3567(8) 0.3861(3) 0.073(2) Uani 1 1 d . . .
H24A H 0.5033 0.3444 0.3551 0.088 Uiso 1 1 calc R . .
C25 C 0.4655(4) 0.0668(8) 0.2707(3) 0.069(2) Uani 1 1 d . . .
H25A H 0.5039 0.0197 0.2575 0.083 Uiso 1 1 calc R . .
C26 C 0.4507(5) 0.0203(8) 0.3158(3) 0.070(2) Uani 1 1 d . . .
H26A H 0.4793 -0.0570 0.3338 0.084 Uiso 1 1 calc R . .
C27 C 0.3946(5) 0.0857(8) 0.3346(3) 0.072(2) Uani 1 1 d . . .
H27A H 0.3832 0.0530 0.3655 0.087 Uiso 1 1 calc R . .
C28 C 0.3545(4) 0.1993(8) 0.3088(3) 0.0590(19) Uani 1 1 d . . .
H28A H 0.3150 0.2453 0.3213 0.071 Uiso 1 1 calc R . .
C29 C 0.3727(4) 0.2442(7) 0.2647(3) 0.0548(17) Uani 1 1 d . . .
C30 C 0.3408(4) 0.3704(7) 0.2352(3) 0.0560(18) Uani 1 1 d . . .
H30A H 0.3018 0.4256 0.2449 0.067 Uiso 1 1 calc R . .
C31 C 0.3404(4) 0.5312(7) 0.1697(3) 0.0541(18) Uani 1 1 d . . .
C32 C 0.2794(4) 0.5245(7) 0.1242(3) 0.0550(18) Uani 1 1 d . . .
H32A H 0.2516 0.4393 0.1150 0.066 Uiso 1 1 calc R . .
C33 C 0.2575(4) 0.6376(7) 0.0916(3) 0.0538(18) Uani 1 1 d . . .
C34 C 0.1884(4) 0.6332(7) 0.0432(3) 0.0542(18) Uani 1 1 d . . .
C35 C 0.1572(4) 0.5064(8) 0.0209(3) 0.072(2) Uani 1 1 d . . .
H35A H 0.1808 0.4213 0.0353 0.086 Uiso 1 1 calc R . .
C36 C 0.0908(5) 0.5060(9) -0.0230(3) 0.079(2) Uani 1 1 d . . .
H36A H 0.0686 0.4200 -0.0374 0.095 Uiso 1 1 calc R . .
C37 C 0.0583(5) 0.6258(9) -0.0450(3) 0.074(2) Uani 1 1 d . . .
H37A H 0.0141 0.6233 -0.0751 0.089 Uiso 1 1 calc R . .
C38 C 0.0881(4) 0.7508(9) -0.0245(3) 0.074(2) Uani 1 1 d . . .
H38A H 0.0649 0.8347 -0.0404 0.088 Uiso 1 1 calc R . .
C39 C 0.1527(4) 0.7547(8) 0.0198(3) 0.067(2) Uani 1 1 d . . .
H39A H 0.1728 0.8419 0.0342 0.081 Uiso 1 1 calc R . .
C40 C 0.3006(4) 0.7603(8) 0.1058(3) 0.064(2) Uani 1 1 d . . .
H40A H 0.2881 0.8392 0.0836 0.077 Uiso 1 1 calc R . .
C41 C 0.3613(4) 0.7689(7) 0.1513(3) 0.064(2) Uani 1 1 d . . .
H41A H 0.3898 0.8535 0.1599 0.077 Uiso 1 1 calc R . .
C42 C 0.3814(4) 0.6562(7) 0.1849(3) 0.0531(17) Uani 1 1 d . . .
C43 C 0.4463(4) 0.6726(7) 0.2345(3) 0.0549(18) Uani 1 1 d . . .
C44 C 0.5213(4) 0.7214(7) 0.2332(3) 0.061(2) Uani 1 1 d . . .
H44A H 0.5310 0.7445 0.2008 0.074 Uiso 1 1 calc R . .
C45 C 0.5823(4) 0.7365(7) 0.2794(3) 0.067(2) Uani 1 1 d . . .
H45A H 0.6336 0.7670 0.2781 0.081 Uiso 1 1 calc R . .
C46 C 0.5682(4) 0.7073(7) 0.3268(3) 0.066(2) Uani 1 1 d . . .
H46A H 0.6099 0.7171 0.3580 0.079 Uiso 1 1 calc R . .
C47 C 0.4947(4) 0.6645(7) 0.3288(3) 0.068(2) Uani 1 1 d . . .
H47A H 0.4847 0.6461 0.3616 0.081 Uiso 1 1 calc R . .
C48 C 0.4334(4) 0.6475(7) 0.2827(3) 0.062(2) Uani 1 1 d . . .
H48A H 0.3821 0.6183 0.2846 0.075 Uiso 1 1 calc R . .
C49 C 0.2621(5) 0.1081(8) 0.1347(3) 0.064(2) Uani 1 1 d . . .
C50 C 0.5271(5) 0.0047(12) 0.1400(4) 0.085(3) Uani 1 1 d D . .
Cl1 Cl 0.3772(7) -0.0462(10) 0.0125(4) 0.207(4) Uani 0.50 1 d P B -1
Cl2 Cl 0.5121(9) 0.1438(11) 0.0217(4) 0.246(5) Uani 0.50 1 d P B -1
C51 C 0.455(2) -0.001(4) 0.0047(15) 0.204(15) Uani 0.50 1 d PU B -1
H51A H 0.4471 -0.0082 -0.0335 0.245 Uiso 0.50 1 calc PR B -1
H51B H 0.4919 -0.0782 0.0198 0.245 Uiso 0.50 1 calc PR B -1

loop_
_atom_site_aniso_label
_atom_site_aniso_U_11
_atom_site_aniso_U_22
_atom_site_aniso_U_33
_atom_site_aniso_U_23
_atom_site_aniso_U_13
_atom_site_aniso_U_12
Fe1 0.0584(6) 0.0929(9) 0.0525(7) 0.0143(6) -0.0023(5) -0.0179(6)
S1 0.0578(12) 0.1104(18) 0.0702(15) -0.0137(13) 0.0096(10) -0.0106(11)
S2 0.063(3) 0.140(4) 0.071(4) 0.028(4) 0.002(3) -0.029(2)
N1 0.053(3) 0.067(4) 0.056(4) 0.006(3) -0.003(3) -0.001(3)
N2 0.059(4) 0.062(4) 0.053(4) 0.005(3) 0.003(3) 0.001(3)
N3 0.057(3) 0.063(4) 0.045(4) 0.000(3) 0.007(3) -0.004(3)
N4 0.044(3) 0.048(3) 0.043(4) 0.003(3) 0.003(3) -0.003(2)
N5 0.053(4) 0.089(5) 0.080(5) 0.014(4) 0.009(3) -0.002(3)
N6 0.096(6) 0.132(7) 0.052(5) -0.004(5) 0.020(4) -0.048(5)
C1 0.061(5) 0.081(5) 0.057(5) 0.001(5) -0.002(4) -0.005(4)
C2 0.065(5) 0.101(7) 0.057(6) -0.005(5) -0.002(4) 0.007(5)
C3 0.068(5) 0.097(6) 0.051(5) 0.019(5) 0.010(4) 0.011(5)
C4 0.064(5) 0.073(5) 0.059(5) 0.012(4) 0.014(4) 0.009(4)
C5 0.047(4) 0.066(5) 0.044(4) 0.003(4) 0.005(3) 0.005(4)
C6 0.049(4) 0.063(5) 0.056(5) -0.005(4) 0.006(4) 0.000(3)
C7 0.060(5) 0.050(4) 0.065(6) 0.001(4) 0.000(4) 0.007(3)
C8 0.059(5) 0.062(5) 0.062(5) -0.010(4) 0.009(4) 0.009(4)
C9 0.050(4) 0.067(5) 0.048(5) -0.001(4) -0.005(3) 0.018(4)
C10 0.064(5) 0.074(5) 0.074(6) -0.009(4) 0.011(4) 0.006(4)
C11 0.072(5) 0.077(6) 0.072(6) 0.009(5) 0.010(5) 0.010(4)
C12 0.070(5) 0.097(7) 0.060(6) 0.009(5) 0.011(4) 0.024(5)
C13 0.074(5) 0.084(6) 0.066(6) -0.006(5) 0.004(5) 0.017(5)
C14 0.058(4) 0.071(5) 0.057(5) 0.000(4) 0.006(4) 0.008(4)
C15 0.056(5) 0.098(6) 0.068(6) -0.010(5) -0.008(4) 0.014(4)
C16 0.063(5) 0.101(6) 0.046(5) -0.013(4) 0.000(4) 0.009(4)
C17 0.056(4) 0.060(5) 0.054(5) 0.001(4) -0.003(4) 0.004(3)
C18 0.054(4) 0.053(4) 0.067(6) 0.003(4) 0.003(4) -0.002(3)
C19 0.066(5) 0.057(5) 0.062(6) 0.000(4) -0.004(4) 0.004(4)
C20 0.066(5) 0.074(5) 0.062(6) 0.001(4) -0.002(4) 0.001(4)
C21 0.075(6) 0.090(6) 0.048(5) 0.009(4) -0.005(4) 0.000(5)
C22 0.088(6) 0.081(6) 0.063(6) 0.010(4) 0.004(5) 0.001(5)
C23 0.076(5) 0.081(6) 0.071(6) 0.012(5) 0.014(5) -0.006(4)
C24 0.068(5) 0.079(6) 0.063(6) 0.007(4) -0.001(4) -0.005(4)
C25 0.065(5) 0.069(5) 0.067(6) -0.007(4) 0.007(4) 0.010(4)
C26 0.078(5) 0.066(5) 0.063(6) 0.010(4) 0.012(4) 0.016(4)
C27 0.077(5) 0.076(5) 0.063(6) 0.019(4) 0.016(4) 0.005(4)
C28 0.055(4) 0.075(5) 0.047(5) 0.004(4) 0.014(4) 0.005(4)
C29 0.048(4) 0.064(5) 0.051(5) -0.009(4) 0.011(3) -0.005(4)
C30 0.048(4) 0.056(4) 0.058(5) -0.002(4) 0.003(4) -0.002(3)
C31 0.049(4) 0.062(5) 0.049(5) 0.000(4) 0.009(3) -0.002(3)
C32 0.050(4) 0.059(4) 0.053(5) -0.005(4) 0.006(4) -0.002(3)
C33 0.044(4) 0.070(5) 0.044(4) 0.000(4) 0.006(3) 0.001(3)
C34 0.056(4) 0.065(5) 0.043(4) 0.003(4) 0.015(3) 0.005(4)
C35 0.069(5) 0.070(5) 0.067(6) 0.008(4) 0.003(4) 0.000(4)
C36 0.081(6) 0.076(6) 0.064(6) -0.004(5) -0.011(5) -0.012(5)
C37 0.067(5) 0.086(6) 0.060(6) 0.000(5) 0.001(4) 0.008(5)
C38 0.070(5) 0.081(6) 0.056(5) -0.001(4) -0.007(4) 0.020(4)
C39 0.068(5) 0.074(5) 0.051(5) -0.002(4) 0.002(4) 0.017(4)
C40 0.064(4) 0.062(5) 0.059(5) 0.010(4) 0.003(4) 0.003(4)
C41 0.057(4) 0.057(5) 0.070(5) 0.003(4) 0.001(4) -0.007(4)
C42 0.040(4) 0.065(5) 0.052(5) 0.005(4) 0.008(3) -0.005(3)
C43 0.051(4) 0.051(4) 0.060(5) 0.000(4) 0.008(4) 0.000(3)
C44 0.051(4) 0.058(4) 0.069(5) 0.002(4) 0.004(4) -0.003(3)
C45 0.046(4) 0.056(5) 0.093(7) -0.003(4) 0.007(4) -0.006(3)
C46 0.055(5) 0.065(5) 0.067(6) -0.003(4) -0.002(4) -0.004(4)
C47 0.069(5) 0.063(5) 0.061(5) -0.008(4) 0.000(4) -0.002(4)
C48 0.063(5) 0.060(5) 0.059(5) -0.001(4) 0.008(4) -0.003(4)
C49 0.058(5) 0.080(5) 0.053(5) 0.003(4) 0.013(4) 0.009(4)
C50 0.064(6) 0.126(9) 0.063(7) -0.001(6) 0.011(5) -0.039(6)
Cl1 0.226(10) 0.191(8) 0.186(9) -0.053(7) 0.024(7) -0.009(7)
Cl2 0.364(16) 0.183(9) 0.199(11) 0.003(7) 0.088(11) -0.002(10)
C51 0.22(2) 0.19(2) 0.20(2) -0.021(17) 0.052(18) -0.001(18)

loop_
_atom_type_symbol
_atom_type_description
_atom_type_scat_dispersion_real
_atom_type_scat_dispersion_imag
_atom_type_scat_source
C C 0.0033 0.0016 'International Tables Vol C Tables 4.2.6.8 and 6.1.1.4'
H H 0.0000 0.0000 'International Tables Vol C Tables 4.2.6.8 and 6.1.1.4'
N N 0.0061 0.0033 'International Tables Vol C Tables 4.2.6.8 and 6.1.1.4'
S S 0.1246 0.1234 'International Tables Vol C Tables 4.2.6.8 and 6.1.1.4'
Fe Fe 0.3463 0.8444 'International Tables Vol C Tables 4.2.6.8 and 6.1.1.4'
Cl Cl 0.1484 0.1585 'International Tables Vol C Tables 4.2.6.8 and 6.1.1.4'

loop_
_geom_angle_atom_site_label_1
_geom_angle_atom_site_label_2
_geom_angle_atom_site_label_3
_geom_angle
N6 Fe1 N5 94.3(3)
N6 Fe1 N1 96.6(3)
N5 Fe1 N1 90.6(2)
N6 Fe1 N3 95.1(3)
N5 Fe1 N3 86.8(2)
N1 Fe1 N3 168.2(2)
N6 Fe1 N2 92.1(3)
N5 Fe1 N2 167.6(2)
N1 Fe1 N2 78.1(2)
N3 Fe1 N2 103.2(2)
N6 Fe1 N4 171.6(3)
N5 Fe1 N4 86.8(2)
N1 Fe1 N4 91.7(2)
N3 Fe1 N4 76.6(2)
N2 Fe1 N4 88.5(2)
C5 N1 C1 117.4(6)
C5 N1 Fe1 114.4(5)
C1 N1 Fe1 127.9(5)
C6 N2 C7 117.1(6)
C6 N2 Fe1 113.4(5)
C7 N2 Fe1 129.5(5)
C25 N3 C29 117.7(6)
C25 N3 Fe1 126.2(5)
C29 N3 Fe1 115.7(5)
C30 N4 C31 119.4(6)
C30 N4 Fe1 114.2(4)
C31 N4 Fe1 125.8(4)
C49 N5 Fe1 164.2(7)
C50 N6 Fe1 163.4(9)
N1 C1 C2 122.6(8)
C3 C2 C1 120.2(8)
C2 C3 C4 118.3(7)
C5 C4 C3 118.4(7)
N1 C5 C4 122.9(6)
N1 C5 C6 114.0(6)
C4 C5 C6 123.1(7)
N2 C6 C5 118.4(7)
C18 C7 C8 121.1(7)
C18 C7 N2 117.1(7)
C8 C7 N2 121.8(7)
C15 C8 C7 115.8(7)
C15 C8 C9 119.2(7)
C7 C8 C9 125.0(7)
C14 C9 C10 117.5(7)
C14 C9 C8 121.3(7)
C10 C9 C8 121.1(7)
C11 C10 C9 121.4(8)
C10 C11 C12 118.8(8)
C13 C12 C11 120.5(8)
C14 C13 C12 121.0(8)
C13 C14 C9 120.7(8)
C16 C15 C8 123.1(8)
C17 C16 C15 120.5(7)
C16 C17 C18 117.3(7)
C16 C17 C19 121.0(7)
C18 C17 C19 121.7(7)
C7 C18 C17 122.1(7)
C20 C19 C24 116.3(8)
C20 C19 C17 121.4(7)
C24 C19 C17 122.3(7)
C21 C20 C19 121.5(8)
C22 C21 C20 121.2(8)
C21 C22 C23 119.2(8)
C24 C23 C22 119.1(8)
C23 C24 C19 122.7(8)
N3 C25 C26 122.0(7)
C27 C26 C25 119.5(7)
C26 C27 C28 119.9(7)
C29 C28 C27 118.5(7)
N3 C29 C28 122.4(7)
N3 C29 C30 112.2(6)
C28 C29 C30 125.3(7)
N4 C30 C29 118.5(6)
C32 C31 C42 120.4(6)
C32 C31 N4 117.6(6)
C42 C31 N4 121.6(6)
C33 C32 C31 122.1(6)
C32 C33 C40 117.4(6)
C32 C33 C34 122.4(6)
C40 C33 C34 120.1(6)
C39 C34 C35 117.8(7)
C39 C34 C33 121.1(6)
C35 C34 C33 121.0(6)
C34 C35 C36 119.5(7)
C37 C36 C35 121.0(8)
C36 C37 C38 120.7(7)
C37 C38 C39 119.7(7)
C34 C39 C38 121.2(7)
C41 C40 C33 121.1(7)
C40 C41 C42 121.3(7)
C41 C42 C31 117.6(6)
C41 C42 C43 119.0(6)
C31 C42 C43 123.4(6)
C48 C43 C44 117.9(7)
C48 C43 C42 121.9(6)
C44 C43 C42 120.1(7)
C43 C44 C45 120.4(7)
C46 C45 C44 120.3(7)
C47 C46 C45 119.9(7)
C46 C47 C48 120.1(8)
C43 C48 C47 121.2(7)
N5 C49 S1 178.6(8)
N6 C50 S2 169.1(10)
N6 C50 S2A 169.6(12)
S2 C50 S2A 21.3(4)
Cl1 C51 Cl2 133(3)

loop_
_geom_bond_atom_site_label_1
_geom_bond_atom_site_label_2
_geom_bond_distance
Fe1 N6 1.990(10)
Fe1 N5 2.024(7)
Fe1 N1 2.053(6)
Fe1 N3 2.068(6)
Fe1 N2 2.096(6)
Fe1 N4 2.119(5)
S1 C49 1.622(8)
S2 C50 1.679(12)
S2A C50 1.687(13)
N1 C5 1.347(8)
N1 C1 1.349(9)
N2 C6 1.282(8)
N2 C7 1.450(9)
N3 C25 1.353(9)
N3 C29 1.364(8)
N4 C30 1.266(8)
N4 C31 1.433(8)
N5 C49 1.161(8)
N6 C50 1.129(11)
C1 C2 1.372(11)
C2 C3 1.364(11)
C3 C4 1.402(10)
C4 C5 1.385(9)
C5 C6 1.455(9)
C7 C18 1.378(10)
C7 C8 1.403(10)
C8 C15 1.400(10)
C8 C9 1.484(10)
C9 C14 1.395(10)
C9 C10 1.405(10)
C10 C11 1.374(10)
C11 C12 1.377(11)
C12 C13 1.370(11)
C13 C14 1.353(10)
C15 C16 1.385(10)
C16 C17 1.379(10)
C17 C18 1.403(9)
C17 C19 1.494(10)
C19 C20 1.401(10)
C19 C24 1.403(10)
C20 C21 1.378(10)
C21 C22 1.372(10)
C22 C23 1.403(11)
C23 C24 1.379(10)
C25 C26 1.367(10)
C26 C27 1.365(10)
C27 C28 1.378(10)
C28 C29 1.366(9)
C29 C30 1.472(9)
C31 C32 1.382(9)
C31 C42 1.402(9)
C32 C33 1.381(9)
C33 C40 1.396(9)
C33 C34 1.507(9)
C34 C39 1.391(9)
C34 C35 1.403(10)
C35 C36 1.405(10)
C36 C37 1.348(10)
C37 C38 1.364(10)
C38 C39 1.395(10)
C40 C41 1.380(9)
C41 C42 1.390(9)
C42 C43 1.498(9)
C43 C48 1.379(9)
C43 C44 1.397(9)
C44 C45 1.400(10)
C45 C46 1.375(10)
C46 C47 1.359(9)
C47 C48 1.404(10)
Cl1 C51 1.49(3)
Cl2 C51 1.70(4)
